data_4327071
loop_
_publ_author_name
'Cameron Jones'
'Simon J. Bonyhady'
'Nicole Holzmann'
'Gernot Frenking'
'Andreas Stasch'

_publ_section_title
;
 Preparation, Characterization, and Theoretical Analysis of Group 14
 Element(I) Dimers: A Case Study of Magnesium(I) Compounds as Reducing
 Agents in Inorganic Synthesis
;
_journal_name_full 'Inorganic Chemistry'
_journal_page_first 12315
_journal_page_last 12325
_journal_paper_doi 10.1021/ic200682p
_journal_volume 50
_journal_year 2011
_chemical_formula_sum 'C40 H55 F3 N2 O4 Pb S'
_chemical_formula_weight 924.11
_chemical_name_systematic
; 
 ? 
;
_space_group_IT_number 15
_symmetry_cell_setting monoclinic
_symmetry_space_group_name_Hall '-C 2yc'
_symmetry_space_group_name_H-M 'C 1 2/c 1'
_atom_sites_solution_hydrogens geom
_atom_sites_solution_primary direct
_atom_sites_solution_secondary difmap
_audit_creation_method SHELXL-97
_cell_angle_alpha 90.00
_cell_angle_beta 94.18(3)
_cell_angle_gamma 90.00
_cell_formula_units_Z 8
_cell_length_a 29.304(6)
_cell_length_b 12.205(2)
_cell_length_c 27.204(5)
_cell_measurement_temperature 173(2)
_cell_volume 9704(3)
_computing_structure_refinement 'SHELXL-97 (Sheldrick, 1997)'
_computing_structure_solution 'SHELXS-97 (Sheldrick, 1990)'
_diffrn_ambient_temperature 173(2)
_diffrn_measured_fraction_theta_full 0.985
_diffrn_measured_fraction_theta_max 0.985
_diffrn_measurement_device_type 'Nonius Kappa CCD'
_diffrn_radiation_monochromator graphite
_diffrn_radiation_source 'fine-focus sealed tube'
_diffrn_radiation_type MoK\a
_diffrn_radiation_wavelength 0.71073
_diffrn_reflns_av_R_equivalents 0.0456
_diffrn_reflns_av_sigmaI/netI 0.0608
_diffrn_reflns_limit_h_max 35
_diffrn_reflns_limit_h_min -35
_diffrn_reflns_limit_k_max 14
_diffrn_reflns_limit_k_min -14
_diffrn_reflns_limit_l_max 32
_diffrn_reflns_limit_l_min -32
_diffrn_reflns_number 14820
_diffrn_reflns_theta_full 25.20
_diffrn_reflns_theta_max 25.20
_diffrn_reflns_theta_min 2.93
_exptl_absorpt_coefficient_mu 3.566
_exptl_absorpt_correction_T_max 0.763
_exptl_absorpt_correction_T_min 0.444
_exptl_absorpt_correction_type multi-scan
_exptl_absorpt_process_details 'Sortav (Blessing, 1995)'
_exptl_crystal_colour colorless
_exptl_crystal_density_diffrn 1.265
_exptl_crystal_description block
_exptl_crystal_F_000 3728
_exptl_crystal_size_max 0.26
_exptl_crystal_size_mid 0.10
_exptl_crystal_size_min 0.08
_refine_diff_density_max 4.419
_refine_diff_density_min -1.356
_refine_diff_density_rms 0.177
_refine_ls_extinction_method none
_refine_ls_goodness_of_fit_ref 1.033
_refine_ls_hydrogen_treatment constr
_refine_ls_matrix_type full
_refine_ls_number_parameters 499
_refine_ls_number_reflns 8605
_refine_ls_number_restraints 106
_refine_ls_restrained_S_all 1.049
_refine_ls_R_factor_all 0.0983
_refine_ls_R_factor_gt 0.0685
_refine_ls_shift/su_max 0.000
_refine_ls_shift/su_mean 0.000
_refine_ls_structure_factor_coef Fsqd
_refine_ls_weighting_details 'calc w=1/[\s^2^(Fo^2^)+(0.1114P)^2^+80.7253P] where P=(Fo^2^+2Fc^2^)/3'
_refine_ls_weighting_scheme calc
_refine_ls_wR_factor_gt 0.1718
_refine_ls_wR_factor_ref 0.1923
_reflns_number_gt 6230
_reflns_number_total 8605
_reflns_threshold_expression >2sigma(I)
_cod_data_source_file ic200682p_si_001_05.cif
_cod_data_source_block compound12
_cod_database_code 4327071

loop_
_symmetry_equiv_pos_as_xyz
'x, y, z'
'-x, y, -z+1/2'
'x+1/2, y+1/2, z'
'-x+1/2, y+1/2, -z+1/2'
'-x, -y, -z'
'x, -y, z-1/2'
'-x+1/2, -y+1/2, -z'
'x+1/2, -y+1/2, z-1/2'

loop_
_atom_site_label
_atom_site_type_symbol
_atom_site_fract_x
_atom_site_fract_y
_atom_site_fract_z
_atom_site_U_iso_or_equiv
_atom_site_adp_type
_atom_site_occupancy
_atom_site_symmetry_multiplicity
_atom_site_calc_flag
_atom_site_refinement_flags
_atom_site_disorder_assembly
_atom_site_disorder_group
Pb1 Pb 0.236085(12) 0.55357(3) 0.206903(12) 0.04140(16) Uani 1 1 d . . .
S1 S 0.27600(13) 0.8122(3) 0.19089(12) 0.0747(9) Uani 1 1 d D A .
F1 F 0.2428(5) 0.9431(14) 0.1171(8) 0.080(7) Uani 0.44(3) 1 d PDU A 1
F2 F 0.3137(6) 0.9522(18) 0.1394(10) 0.140(12) Uani 0.44(3) 1 d PDU A 1
F3 F 0.2892(10) 0.8228(17) 0.0920(6) 0.134(11) Uani 0.44(3) 1 d PDU A 1
O1 O 0.2308(3) 0.7609(10) 0.1859(5) 0.130(4) Uani 1 1 d DU . .
O2 O 0.3122(4) 0.7353(9) 0.1931(4) 0.125(4) Uani 1 1 d DU . .
O3 O 0.2822(4) 0.8955(8) 0.2264(3) 0.100(3) Uani 1 1 d DU . .
O4 O 0.3149(3) 0.4399(7) 0.2038(3) 0.074(3) Uani 1 1 d . . .
N1 N 0.2217(3) 0.4916(6) 0.1279(3) 0.0386(17) Uani 1 1 d . . .
N2 N 0.1615(2) 0.5618(6) 0.1620(3) 0.0375(17) Uani 1 1 d . . .
C1 C 0.1769(3) 0.5144(7) 0.1231(3) 0.0340(19) Uani 1 1 d . . .
C2 C 0.1481(3) 0.4875(7) 0.0768(3) 0.036(2) Uani 1 1 d . . .
C3 C 0.1637(3) 0.5045(9) 0.0309(3) 0.044(2) Uani 1 1 d . . .
H3 H 0.1937 0.5327 0.0286 0.053 Uiso 1 1 calc R . .
C4 C 0.1369(4) 0.4816(10) -0.0123(4) 0.058(3) Uani 1 1 d . . .
H4 H 0.1482 0.4967 -0.0434 0.069 Uiso 1 1 calc R . .
C5 C 0.0940(4) 0.4369(9) -0.0097(4) 0.054(3) Uani 1 1 d . . .
C6 C 0.0779(3) 0.4183(9) 0.0358(4) 0.051(3) Uani 1 1 d . . .
H6 H 0.0484 0.3871 0.0378 0.061 Uiso 1 1 calc R . .
C7 C 0.1043(4) 0.4445(7) 0.0793(4) 0.045(2) Uani 1 1 d . . .
H7 H 0.0923 0.4329 0.1104 0.054 Uiso 1 1 calc R . .
C8 C 0.0644(4) 0.4138(15) -0.0577(4) 0.088(5) Uani 1 1 d . . .
C9 C 0.0180(5) 0.3805(14) -0.0505(5) 0.095(4) Uani 1 1 d U . .
H9A H 0.0003 0.3773 -0.0824 0.142 Uiso 1 1 calc R . .
H9B H 0.0040 0.4335 -0.0291 0.142 Uiso 1 1 calc R . .
H9C H 0.0183 0.3079 -0.0350 0.142 Uiso 1 1 calc R . .
C10 C 0.0901(5) 0.3489(14) -0.0933(5) 0.097(4) Uani 1 1 d U . .
H10A H 0.0990 0.2781 -0.0786 0.146 Uiso 1 1 calc R . .
H10B H 0.1176 0.3892 -0.1010 0.146 Uiso 1 1 calc R . .
H10C H 0.0706 0.3369 -0.1236 0.146 Uiso 1 1 calc R . .
C11 C 0.0542(7) 0.5293(18) -0.0864(6) 0.128(7) Uani 1 1 d . . .
H11A H 0.0327 0.5169 -0.1151 0.192 Uiso 1 1 calc R . .
H11B H 0.0829 0.5591 -0.0972 0.192 Uiso 1 1 calc R . .
H11C H 0.0409 0.5814 -0.0640 0.192 Uiso 1 1 calc R . .
C12 C 0.2447(4) 0.4132(8) 0.0983(3) 0.043(2) Uani 1 1 d . . .
C13 C 0.2801(4) 0.4482(9) 0.0720(4) 0.052(3) Uani 1 1 d . . .
C14 C 0.3047(4) 0.3702(14) 0.0455(4) 0.079(4) Uani 1 1 d . . .
H14 H 0.3293 0.3931 0.0271 0.095 Uiso 1 1 calc R . .
C15 C 0.2927(5) 0.2614(15) 0.0469(4) 0.083(5) Uani 1 1 d . . .
H15 H 0.3090 0.2091 0.0292 0.099 Uiso 1 1 calc R . .
C16 C 0.2579(5) 0.2285(10) 0.0731(4) 0.074(4) Uani 1 1 d . . .
H16 H 0.2503 0.1529 0.0735 0.088 Uiso 1 1 calc R . .
C17 C 0.2329(4) 0.3017(9) 0.0995(3) 0.055(3) Uani 1 1 d . . .
C18 C 0.2943(4) 0.5690(12) 0.0678(5) 0.075(4) Uani 1 1 d . . .
H18 H 0.2731 0.6134 0.0870 0.089 Uiso 1 1 calc R . .
C19 C 0.2903(6) 0.6101(17) 0.0164(6) 0.115(6) Uani 1 1 d . . .
H19A H 0.3005 0.6865 0.0159 0.172 Uiso 1 1 calc R . .
H19B H 0.2583 0.6055 0.0032 0.172 Uiso 1 1 calc R . .
H19C H 0.3094 0.5654 -0.0038 0.172 Uiso 1 1 calc R . .
C20 C 0.3420(5) 0.5872(14) 0.0905(5) 0.088(4) Uani 1 1 d . . .
H20A H 0.3507 0.6639 0.0861 0.132 Uiso 1 1 calc R . .
H20B H 0.3633 0.5394 0.0744 0.132 Uiso 1 1 calc R . .
H20C H 0.3431 0.5701 0.1258 0.132 Uiso 1 1 calc R . .
C21 C 0.1952(5) 0.2591(9) 0.1297(4) 0.070(3) Uani 1 1 d . . .
H21 H 0.1777 0.3239 0.1405 0.084 Uiso 1 1 calc R . .
C22 C 0.2142(7) 0.1974(14) 0.1770(5) 0.113(6) Uani 1 1 d . . .
H22A H 0.2361 0.1414 0.1681 0.170 Uiso 1 1 calc R . .
H22B H 0.1889 0.1623 0.1926 0.170 Uiso 1 1 calc R . .
H22C H 0.2296 0.2496 0.2000 0.170 Uiso 1 1 calc R . .
C23 C 0.1618(6) 0.1859(12) 0.1003(6) 0.100(5) Uani 1 1 d . . .
H23A H 0.1478 0.2267 0.0721 0.150 Uiso 1 1 calc R . .
H23B H 0.1380 0.1614 0.1212 0.150 Uiso 1 1 calc R . .
H23C H 0.1781 0.1220 0.0884 0.150 Uiso 1 1 calc R . .
C24 C 0.1174(3) 0.6092(9) 0.1660(4) 0.048(2) Uani 1 1 d . . .
C25 C 0.0904(4) 0.5638(11) 0.2015(4) 0.064(3) Uani 1 1 d . . .
C26 C 0.0490(4) 0.6122(15) 0.2086(5) 0.083(4) Uani 1 1 d . . .
H26 H 0.0306 0.5824 0.2326 0.099 Uiso 1 1 calc R . .
C27 C 0.0334(4) 0.7016(15) 0.1823(5) 0.088(5) Uani 1 1 d . . .
H27 H 0.0046 0.7336 0.1878 0.105 Uiso 1 1 calc R . .
C28 C 0.0604(4) 0.7442(12) 0.1477(5) 0.072(3) Uani 1 1 d . . .
H28 H 0.0501 0.8075 0.1298 0.086 Uiso 1 1 calc R . .
C29 C 0.1019(3) 0.6984(9) 0.1378(4) 0.049(2) Uani 1 1 d . . .
C30 C 0.1066(5) 0.4637(13) 0.2326(5) 0.084(4) Uani 1 1 d . . .
H30 H 0.1403 0.4550 0.2301 0.101 Uiso 1 1 calc R . .
C31 C 0.0828(9) 0.357(2) 0.2145(9) 0.155(8) Uani 1 1 d U . .
H31A H 0.0914 0.2973 0.2376 0.233 Uiso 1 1 calc R . .
H31B H 0.0924 0.3379 0.1818 0.233 Uiso 1 1 calc R . .
H31C H 0.0496 0.3669 0.2127 0.233 Uiso 1 1 calc R . .
C32 C 0.0978(9) 0.4717(18) 0.2854(5) 0.144(9) Uani 1 1 d . . .
H32A H 0.1149 0.5338 0.3004 0.217 Uiso 1 1 calc R . .
H32B H 0.1076 0.4039 0.3024 0.217 Uiso 1 1 calc R . .
H32C H 0.0650 0.4828 0.2885 0.217 Uiso 1 1 calc R . .
C33 C 0.1300(4) 0.7541(9) 0.0987(4) 0.056(3) Uani 1 1 d . . .
H33 H 0.1591 0.7124 0.0966 0.068 Uiso 1 1 calc R . .
C34 C 0.1032(4) 0.7494(11) 0.0482(4) 0.068(3) Uani 1 1 d . . .
H34A H 0.0960 0.6730 0.0398 0.102 Uiso 1 1 calc R . .
H34B H 0.1218 0.7809 0.0232 0.102 Uiso 1 1 calc R . .
H34C H 0.0748 0.7913 0.0493 0.102 Uiso 1 1 calc R . .
C35 C 0.1420(4) 0.8733(10) 0.1124(5) 0.076(4) Uani 1 1 d . . .
H35A H 0.1624 0.9032 0.0888 0.113 Uiso 1 1 calc R . .
H35B H 0.1574 0.8755 0.1456 0.113 Uiso 1 1 calc R . .
H35C H 0.1139 0.9171 0.1117 0.113 Uiso 1 1 calc R . .
C36 C 0.2787(4) 0.8797(8) 0.1315(3) 0.096(5) Uani 1 1 d D . .
C37 C 0.3292(7) 0.3375(16) 0.1870(7) 0.132(7) Uani 1 1 d . . .
H37A H 0.3268 0.3349 0.1506 0.159 Uiso 1 1 calc R . .
H37B H 0.3103 0.2780 0.1996 0.159 Uiso 1 1 calc R . .
C38 C 0.3796(8) 0.326(2) 0.2074(9) 0.153(8) Uani 1 1 d U . .
H38A H 0.3850 0.2536 0.2230 0.183 Uiso 1 1 calc R . .
H38B H 0.4005 0.3347 0.1806 0.183 Uiso 1 1 calc R . .
C39 C 0.3865(8) 0.410(2) 0.2423(9) 0.144(8) Uani 1 1 d U . .
H39A H 0.4138 0.4537 0.2352 0.173 Uiso 1 1 calc R . .
H39B H 0.3919 0.3785 0.2756 0.173 Uiso 1 1 calc R . .
C40 C 0.3478(5) 0.4788(14) 0.2406(6) 0.093(4) Uani 1 1 d U . .
H40A H 0.3566 0.5548 0.2329 0.112 Uiso 1 1 calc R . .
H40B H 0.3345 0.4789 0.2731 0.112 Uiso 1 1 calc R . .
F2A F 0.2552(6) 0.9702(11) 0.1337(8) 0.117(8) Uani 0.56(3) 1 d PDU A 2
F1A F 0.2565(7) 0.8121(10) 0.0995(5) 0.102(7) Uani 0.56(3) 1 d PDU A 2
F3A F 0.3198(4) 0.8960(18) 0.1186(8) 0.129(8) Uani 0.56(3) 1 d PDU A 2

loop_
_atom_site_aniso_label
_atom_site_aniso_U_11
_atom_site_aniso_U_22
_atom_site_aniso_U_33
_atom_site_aniso_U_23
_atom_site_aniso_U_13
_atom_site_aniso_U_12
Pb1 0.0506(2) 0.0404(2) 0.0324(2) -0.00432(15) -0.00308(15) 0.00176(17)
S1 0.093(2) 0.0556(19) 0.074(2) -0.0065(16) -0.0068(18) 0.0000(17)
F1 0.083(8) 0.064(8) 0.089(9) 0.013(6) -0.012(6) -0.009(6)
F2 0.137(13) 0.146(13) 0.135(13) 0.010(7) 0.008(7) 0.001(7)
F3 0.140(12) 0.133(12) 0.131(12) 0.006(7) 0.019(7) 0.009(7)
O1 0.132(6) 0.109(6) 0.142(6) 0.025(5) -0.033(5) -0.026(5)
O2 0.144(7) 0.126(6) 0.104(6) 0.007(5) 0.007(5) 0.037(6)
O3 0.111(6) 0.088(5) 0.104(5) -0.020(5) 0.032(5) -0.013(5)
O4 0.064(5) 0.093(7) 0.062(5) -0.014(4) -0.012(4) 0.025(5)
N1 0.045(4) 0.039(4) 0.032(4) -0.003(3) 0.004(3) 0.008(4)
N2 0.032(4) 0.047(5) 0.034(4) -0.009(3) 0.003(3) -0.002(3)
C1 0.047(5) 0.026(4) 0.031(4) -0.004(4) 0.012(4) -0.001(4)
C2 0.039(5) 0.025(4) 0.044(5) -0.004(4) 0.000(4) 0.005(4)
C3 0.041(5) 0.060(6) 0.031(5) -0.008(4) 0.003(4) 0.009(5)
C4 0.050(6) 0.083(8) 0.041(5) -0.008(5) 0.003(5) 0.011(6)
C5 0.043(6) 0.080(8) 0.039(5) -0.015(5) -0.002(4) 0.008(5)
C6 0.039(5) 0.062(7) 0.052(6) -0.011(5) 0.000(5) -0.010(5)
C7 0.057(6) 0.039(5) 0.040(5) -0.001(4) 0.010(4) -0.002(5)
C8 0.054(7) 0.161(15) 0.048(7) -0.037(8) -0.003(6) -0.004(8)
C9 0.085(6) 0.113(7) 0.084(6) -0.017(6) -0.005(5) -0.003(6)
C10 0.091(7) 0.113(7) 0.088(6) -0.020(6) 0.004(5) 0.007(6)
C11 0.127(16) 0.18(2) 0.071(10) -0.008(12) -0.015(10) 0.046(14)
C12 0.058(6) 0.044(6) 0.027(4) -0.005(4) -0.004(4) 0.017(5)
C13 0.053(6) 0.067(7) 0.037(5) -0.006(5) 0.008(4) 0.020(5)
C14 0.064(8) 0.117(13) 0.056(7) -0.027(8) 0.002(6) 0.037(8)
C15 0.086(10) 0.110(13) 0.052(7) -0.027(8) 0.004(7) 0.048(9)
C16 0.108(11) 0.054(7) 0.054(7) -0.016(6) -0.022(7) 0.030(7)
C17 0.087(8) 0.047(6) 0.028(5) -0.007(4) -0.003(5) 0.021(6)
C18 0.061(7) 0.099(11) 0.067(8) 0.009(7) 0.026(6) -0.003(7)
C19 0.089(11) 0.166(17) 0.090(11) 0.046(12) 0.002(9) -0.045(11)
C20 0.078(9) 0.113(12) 0.074(9) -0.005(8) 0.007(7) -0.008(8)
C21 0.121(11) 0.034(6) 0.056(7) -0.001(5) 0.004(7) -0.001(6)
C22 0.164(17) 0.098(12) 0.076(9) 0.028(9) 0.000(10) 0.035(11)
C23 0.143(15) 0.072(10) 0.087(10) -0.005(8) 0.023(10) -0.017(9)
C24 0.038(5) 0.059(7) 0.047(5) -0.026(5) 0.009(4) -0.002(5)
C25 0.048(6) 0.098(10) 0.047(6) -0.007(6) 0.014(5) -0.020(6)
C26 0.040(6) 0.148(14) 0.063(8) -0.014(9) 0.020(6) -0.010(8)
C27 0.038(6) 0.165(16) 0.060(7) -0.041(9) 0.005(6) 0.012(8)
C28 0.052(7) 0.088(9) 0.075(8) -0.015(7) 0.002(6) 0.012(6)
C29 0.037(5) 0.051(6) 0.059(6) -0.008(5) 0.001(4) 0.005(4)
C30 0.062(8) 0.126(13) 0.069(8) 0.029(8) 0.031(6) -0.006(8)
C31 0.167(10) 0.149(10) 0.150(10) 0.002(7) 0.010(7) -0.005(7)
C32 0.21(2) 0.17(2) 0.048(8) 0.024(10) 0.006(11) -0.018(17)
C33 0.053(6) 0.049(6) 0.068(7) -0.005(5) 0.009(5) 0.001(5)
C34 0.059(7) 0.080(9) 0.064(7) 0.006(6) 0.005(6) -0.001(6)
C35 0.072(8) 0.051(7) 0.104(10) -0.011(7) 0.004(7) -0.002(6)
C36 0.122(13) 0.074(10) 0.089(10) -0.005(8) -0.020(10) 0.023(10)
C37 0.148(17) 0.121(16) 0.121(14) -0.013(12) -0.039(13) 0.062(13)
C38 0.147(10) 0.153(10) 0.156(10) -0.013(7) -0.007(7) 0.021(7)
C39 0.137(9) 0.150(9) 0.142(9) -0.005(7) -0.003(7) 0.008(7)
C40 0.092(7) 0.095(7) 0.091(7) -0.013(6) -0.008(6) 0.022(6)
F2A 0.122(10) 0.099(9) 0.127(10) 0.010(6) -0.005(6) -0.005(6)
F1A 0.112(9) 0.106(9) 0.087(8) 0.010(6) -0.005(6) 0.007(6)
F3A 0.126(10) 0.143(10) 0.120(10) 0.006(7) 0.023(6) 0.000(6)

loop_
_atom_type_symbol
_atom_type_description
_atom_type_scat_dispersion_real
_atom_type_scat_dispersion_imag
_atom_type_scat_source
C C 0.0033 0.0016 'International Tables Vol C Tables 4.2.6.8 and 6.1.1.4'
H H 0.0000 0.0000 'International Tables Vol C Tables 4.2.6.8 and 6.1.1.4'
N N 0.0061 0.0033 'International Tables Vol C Tables 4.2.6.8 and 6.1.1.4'
O O 0.0106 0.0060 'International Tables Vol C Tables 4.2.6.8 and 6.1.1.4'
F F 0.0171 0.0103 'International Tables Vol C Tables 4.2.6.8 and 6.1.1.4'
S S 0.1246 0.1234 'International Tables Vol C Tables 4.2.6.8 and 6.1.1.4'
Pb Pb -3.3944 10.1111 'International Tables Vol C Tables 4.2.6.8 and 6.1.1.4'

loop_
_geom_angle_atom_site_label_1
_geom_angle_atom_site_label_2
_geom_angle_atom_site_label_3
_geom_angle
_geom_angle_site_symmetry_3
N1 Pb1 N2 56.2(2) .
N1 Pb1 O1 96.4(4) .
N2 Pb1 O1 79.2(3) .
N1 Pb1 O4 84.3(3) .
N2 Pb1 O4 138.3(2) .
O1 Pb1 O4 122.1(3) .
N1 Pb1 O3 111.1(3) 4_545
N2 Pb1 O3 98.7(3) 4_545
O1 Pb1 O3 145.5(4) 4_545
O4 Pb1 O3 82.4(3) 4_545
O3 S1 O2 113.1(8) .
O3 S1 O1 116.3(8) .
O2 S1 O1 113.0(8) .
O3 S1 C36 105.7(6) .
O2 S1 C36 104.9(6) .
O1 S1 C36 102.1(6) .
S1 O1 Pb1 111.0(6) .
S1 O3 Pb1 161.3(7) 4
C37 O4 C40 108.8(11) .
C37 O4 Pb1 138.0(10) .
C40 O4 Pb1 110.1(8) .
C1 N1 C12 125.2(7) .
C1 N1 Pb1 97.7(5) .
C12 N1 Pb1 132.8(5) .
C1 N2 C24 127.3(8) .
C1 N2 Pb1 92.1(5) .
C24 N2 Pb1 140.0(6) .
N2 C1 N1 113.9(8) .
N2 C1 C2 124.5(8) .
N1 C1 C2 121.6(7) .
C3 C2 C7 118.1(8) .
C3 C2 C1 121.6(8) .
C7 C2 C1 120.3(8) .
C2 C3 C4 121.9(10) .
C5 C4 C3 119.9(10) .
C6 C5 C4 119.0(9) .
C6 C5 C8 121.6(10) .
C4 C5 C8 119.3(10) .
C5 C6 C7 121.2(9) .
C2 C7 C6 119.9(9) .
C9 C8 C10 117.5(13) .
C9 C8 C5 114.3(11) .
C10 C8 C5 111.5(11) .
C9 C8 C11 99.6(13) .
C10 C8 C11 103.5(13) .
C5 C8 C11 108.6(13) .
C13 C12 C17 120.7(9) .
C13 C12 N1 119.0(9) .
C17 C12 N1 120.2(9) .
C12 C13 C14 119.2(12) .
C12 C13 C18 123.8(9) .
C14 C13 C18 117.0(11) .
C15 C14 C13 119.5(13) .
C16 C15 C14 120.5(12) .
C15 C16 C17 122.0(13) .
C16 C17 C12 118.1(12) .
C16 C17 C21 119.5(11) .
C12 C17 C21 122.3(9) .
C19 C18 C20 110.1(11) .
C19 C18 C13 113.0(13) .
C20 C18 C13 111.1(11) .
C23 C21 C17 112.7(10) .
C23 C21 C22 109.3(12) .
C17 C21 C22 112.4(12) .
C29 C24 C25 120.8(10) .
C29 C24 N2 122.4(9) .
C25 C24 N2 116.7(10) .
C26 C25 C24 118.2(13) .
C26 C25 C30 120.2(11) .
C24 C25 C30 121.5(10) .
C27 C26 C25 122.3(12) .
C26 C27 C28 118.3(12) .
C27 C28 C29 122.6(13) .
C28 C29 C24 117.7(10) .
C28 C29 C33 118.4(10) .
C24 C29 C33 123.8(9) .
C32 C30 C25 114.3(14) .
C32 C30 C31 104.9(15) .
C25 C30 C31 112.4(14) .
C34 C33 C35 110.3(10) .
C34 C33 C29 109.7(9) .
C35 C33 C29 111.9(10) .
F3A C36 F2A 112.8(7) .
F3A C36 F3 65.7(10) .
F2A C36 F3 129.0(13) .
F3A C36 F1A 109.7(7) .
F2A C36 F1A 108.6(7) .
F3 C36 F1A 44.1(10) .
F3A C36 F1 123.8(13) .
F2A C36 F1 28.4(9) .
F3 C36 F1 106.6(7) .
F1A C36 F1 80.3(9) .
F3A C36 F2 40.3(10) .
F2A C36 F2 80.6(10) .
F3 C36 F2 104.6(7) .
F1A C36 F2 146.3(12) .
F1 C36 F2 103.7(7) .
F3A C36 S1 114.4(10) .
F2A C36 S1 106.5(10) .
F3 C36 S1 120.5(11) .
F1A C36 S1 104.4(8) .
F1 C36 S1 115.9(10) .
F2 C36 S1 103.6(12) .
O4 C37 C38 105.3(16) .
C39 C38 C37 105.2(19) .
C38 C39 C40 110(2) .
C39 C40 O4 109.2(15) .

loop_
_geom_bond_atom_site_label_1
_geom_bond_atom_site_label_2
_geom_bond_distance
_geom_bond_site_symmetry_2
Pb1 N1 2.289(7) .
Pb1 N2 2.427(7) .
Pb1 O1 2.595(12) .
Pb1 O4 2.700(8) .
Pb1 O3 2.727(7) 4_545
S1 O3 1.406(6) .
S1 O2 1.414(6) .
S1 O1 1.462(6) .
S1 C36 1.820(6) .
F1 C36 1.342(7) .
F2 C36 1.359(7) .
F3 C36 1.333(7) .
O3 Pb1 2.727(7) 4
O4 C37 1.405(18) .
O4 C40 1.420(17) .
N1 C1 1.338(11) .
N1 C12 1.448(12) .
N2 C1 1.315(11) .
N2 C24 1.428(12) .
C1 C2 1.502(12) .
C2 C3 1.376(12) .
C2 C7 1.394(13) .
C3 C4 1.395(13) .
C4 C5 1.377(16) .
C5 C6 1.376(15) .
C5 C8 1.540(15) .
C6 C7 1.402(14) .
C8 C9 1.447(19) .
C8 C10 1.496(19) .
C8 C11 1.63(2) .
C12 C13 1.371(15) .
C12 C17 1.405(15) .
C13 C14 1.421(15) .
C13 C18 1.538(17) .
C14 C15 1.37(2) .
C15 C16 1.346(19) .
C16 C17 1.388(15) .
C17 C21 1.516(17) .
C18 C19 1.482(18) .
C18 C20 1.503(19) .
C21 C23 1.510(18) .
C21 C22 1.559(17) .
C24 C29 1.389(15) .
C24 C25 1.405(15) .
C25 C26 1.376(18) .
C25 C30 1.541(18) .
C26 C27 1.36(2) .
C27 C28 1.375(18) .
C28 C29 1.384(15) .
C29 C33 1.547(15) .
C30 C32 1.48(2) .
C30 C31 1.54(3) .
C33 C34 1.531(15) .
C33 C35 1.537(15) .
C36 F3A 1.293(7) .
C36 F2A 1.306(7) .
C36 F1A 1.334(6) .
C37 C38 1.55(3) .
C38 C39 1.40(3) .
C39 C40 1.41(2) .
